data_4329341
loop_
_publ_author_name
'Daniel L\"assig'
'J\"org Lincke'
'Renata Gerhardt'
'Harald Krautscheid'

_publ_contact_author_address
;
Universit\"at Leipzig
Fakult\"at f\"ur Chemie und Mineralogie
Institut f\"ur Anorganische  Chemie
Johannisallee 29
D-04103 Leipzig
Germany
;
_publ_contact_author_email Krautscheid@rz.uni-leipzig.de
_publ_contact_author_fax 00493419736199
_publ_contact_author_name
;
Harald Krautscheid
;
_publ_contact_author_phone 00493419736172
_publ_section_title
;
 Solid-State Syntheses of Coordination Polymers by Thermal Conversion of
 Molecular Building Blocks and Polymeric Precursors
;
_journal_name_full 'Inorganic Chemistry'
_journal_page_first 6180
_journal_page_last 6189
_journal_paper_doi 10.1021/ic300235s
_journal_volume 51
_journal_year 2012
_chemical_formula_moiety 'C20 H24 Cd N6 O8'
_chemical_formula_sum 'C20 H24 Cd N6 O8'
_chemical_formula_weight 588.85
_chemical_name_systematic
;
 ?
;
_space_group_IT_number 15
_symmetry_cell_setting monoclinic
_symmetry_Int_Tables_number 15
_symmetry_space_group_name_Hall '-I 2ya'
_symmetry_space_group_name_H-M 'I 1 2/a 1'
_atom_sites_solution_hydrogens geom
_atom_sites_solution_primary direct
_atom_sites_solution_secondary difmap
_audit_creation_method SHELXL-97
_cell_angle_alpha 90.00
_cell_angle_beta 93.636(9)
_cell_angle_gamma 90.00
_cell_formula_units_Z 4
_cell_length_a 18.969(2)
_cell_length_b 7.1796(5)
_cell_length_c 15.9877(17)
_cell_measurement_reflns_used 12706
_cell_measurement_temperature 180(2)
_cell_measurement_theta_max 28.00
_cell_measurement_theta_min 1.04
_cell_volume 2173.0(4)
_computing_cell_refinement 'STOE X-AREA'
_computing_data_collection 'STOE X-AREA'
_computing_data_reduction 'STOE X-AREA, STOE X-RED'
_computing_molecular_graphics 'DIAMOND 3.2'
_computing_publication_material 'WinGX publication routines (Farrugia, 1999)'
_computing_structure_refinement 'SHELXL-97 Sheldrick, G. M. (2008) Acta Cryst.'
_computing_structure_solution 'SHELXS-97 Sheldrick, G. M. (2008) Acta Cryst.'
_diffrn_ambient_temperature 180(2)
_diffrn_detector_area_resol_mean 6.67
_diffrn_measured_fraction_theta_full 0.997
_diffrn_measured_fraction_theta_max 0.997
_diffrn_measurement_device_type 'STOE IPDS-2T'
_diffrn_measurement_method '\w scans'
_diffrn_radiation_monochromator graphite
_diffrn_radiation_source 'fine-focus sealed tube'
_diffrn_radiation_type MoK\a
_diffrn_radiation_wavelength 0.71073
_diffrn_reflns_av_R_equivalents 0.0353
_diffrn_reflns_av_sigmaI/netI 0.0222
_diffrn_reflns_limit_h_max 24
_diffrn_reflns_limit_h_min -24
_diffrn_reflns_limit_k_max 8
_diffrn_reflns_limit_k_min -9
_diffrn_reflns_limit_l_max 21
_diffrn_reflns_limit_l_min -21
_diffrn_reflns_number 9747
_diffrn_reflns_theta_full 28.00
_diffrn_reflns_theta_max 28.00
_diffrn_reflns_theta_min 1.04
_diffrn_standards_number none
_exptl_absorpt_coefficient_mu 1.068
_exptl_absorpt_correction_T_max 0.9294
_exptl_absorpt_correction_T_min 0.8322
_exptl_absorpt_correction_type numerical
_exptl_absorpt_process_details 'STOE X-RED'
_exptl_crystal_colour colourless
_exptl_crystal_density_diffrn 1.800
_exptl_crystal_description prism
_exptl_crystal_F_000 1192
_exptl_crystal_size_max 0.50
_exptl_crystal_size_mid 0.20
_exptl_crystal_size_min 0.08
_refine_diff_density_max 1.066
_refine_diff_density_min -0.828
_refine_diff_density_rms 0.122
_refine_ls_extinction_coef 0.0162(13)
_refine_ls_extinction_expression Fc^*^=kFc[1+0.001xFc^2^\l^3^/sin(2\q)]^-1/4^
_refine_ls_extinction_method SHELXL
_refine_ls_goodness_of_fit_ref 1.075
_refine_ls_hydrogen_treatment mixed
_refine_ls_matrix_type full
_refine_ls_number_parameters 173
_refine_ls_number_reflns 2620
_refine_ls_number_restraints 6
_refine_ls_restrained_S_all 1.075
_refine_ls_R_factor_all 0.0444
_refine_ls_R_factor_gt 0.0432
_refine_ls_shift/su_max 0.000
_refine_ls_shift/su_mean 0.000
_refine_ls_structure_factor_coef Fsqd
_refine_ls_weighting_details 'calc w=1/[\s^2^(Fo^2^)+(0.0976P)^2^+0.0000P] where P=(Fo^2^+2Fc^2^)/3'
_refine_ls_weighting_scheme calc
_refine_ls_wR_factor_gt 0.1167
_refine_ls_wR_factor_ref 0.1178
_reflns_number_gt 2476
_reflns_number_total 2620
_reflns_threshold_expression >2sigma(I)
_cod_data_source_file ic300235s_si_002_4.cif
_cod_data_source_block compound_1
_cod_database_code 4329341

loop_
_symmetry_equiv_pos_as_xyz
'x, y, z'
'-x+1/2, y, -z'
'x+1/2, y+1/2, z+1/2'
'-x+1, y+1/2, -z+1/2'
'-x, -y, -z'
'x-1/2, -y, z'
'-x+1/2, -y+1/2, -z+1/2'
'x, -y+1/2, z+1/2'

loop_
_atom_site_label
_atom_site_type_symbol
_atom_site_fract_x
_atom_site_fract_y
_atom_site_fract_z
_atom_site_U_iso_or_equiv
_atom_site_adp_type
_atom_site_occupancy
_atom_site_symmetry_multiplicity
_atom_site_calc_flag
_atom_site_refinement_flags
C1 C -0.13334(15) 0.5720(4) 0.91670(18) 0.0356(5) Uani 1 1 d .
C2 C -0.08123(15) 0.5656(4) 0.84887(19) 0.0327(5) Uani 1 1 d .
C3 C -0.00888(13) 0.5932(4) 0.86780(15) 0.0339(5) Uani 1 1 d .
H3 H 0.0082 0.6086 0.9245 0.041 Uiso 1 1 calc R
C4 C 0.03854(12) 0.5985(4) 0.80429(15) 0.0327(5) Uani 1 1 d .
H4 H 0.0874 0.6191 0.8176 0.039 Uiso 1 1 calc R
C5 C 0.01322(13) 0.5731(4) 0.72105(17) 0.0303(5) Uani 1 1 d .
C6 C -0.05868(15) 0.5373(3) 0.70122(19) 0.0337(6) Uani 1 1 d .
H6 H -0.0754 0.5149 0.6448 0.040 Uiso 1 1 calc R
C7 C -0.10513(15) 0.5350(3) 0.76494(19) 0.0335(6) Uani 1 1 d .
H7 H -0.1539 0.5125 0.7516 0.040 Uiso 1 1 calc R
C8 C 0.17985(15) 0.4819(5) 0.72102(18) 0.0369(6) Uani 1 1 d .
H8A H 0.2210 0.4213 0.6988 0.055 Uiso 1 1 calc R
H8B H 0.1559 0.3939 0.7565 0.055 Uiso 1 1 calc R
H8C H 0.1953 0.5908 0.7543 0.055 Uiso 1 1 calc R
C9 C 0.12998(15) 0.5424(3) 0.64981(18) 0.0325(6) Uani 1 1 d .
C10 C 0.03794(13) 0.6420(4) 0.57306(15) 0.0348(5) Uani 1 1 d .
H10 H -0.0085 0.6822 0.5562 0.042 Uiso 1 1 calc R
N1 N 0.14913(12) 0.5693(3) 0.57239(15) 0.0339(5) Uani 1 1 d .
N2 N 0.09013(11) 0.6330(3) 0.52333(13) 0.0380(5) Uani 1 1 d .
N3 N 0.05948(11) 0.5853(3) 0.65314(13) 0.0301(4) Uani 1 1 d .
O1 O -0.11039(11) 0.6029(4) 0.99109(12) 0.0482(5) Uani 1 1 d .
O2 O -0.19872(12) 0.5475(3) 0.89326(17) 0.0410(5) Uani 1 1 d .
O3 O 0.19928(9) 0.3047(3) 0.41793(11) 0.0336(4) Uani 1 1 d D
O4 O 0.29987(10) 0.7867(3) 0.58307(12) 0.0394(4) Uani 1 1 d D
Cd1 Cd 0.2500 0.54143(3) 0.5000 0.03049(16) Uani 1 2 d S
H3A H 0.1720(14) 0.248(5) 0.4476(18) 0.046 Uiso 1 1 d D
H3B H 0.2310(14) 0.226(4) 0.416(2) 0.046 Uiso 1 1 d D
H4A H 0.2678(14) 0.864(4) 0.583(2) 0.046 Uiso 1 1 d D
H4B H 0.3308(14) 0.836(5) 0.557(2) 0.046 Uiso 1 1 d D

loop_
_atom_site_aniso_label
_atom_site_aniso_U_11
_atom_site_aniso_U_22
_atom_site_aniso_U_33
_atom_site_aniso_U_23
_atom_site_aniso_U_13
_atom_site_aniso_U_12
C1 0.0336(13) 0.0364(11) 0.0378(13) 0.0052(10) 0.0113(10) 0.0051(10)
C2 0.0316(13) 0.0350(11) 0.0324(12) 0.0019(9) 0.0077(10) 0.0041(9)
C3 0.0331(11) 0.0389(12) 0.0299(11) -0.0004(10) 0.0039(9) 0.0035(10)
C4 0.0275(10) 0.0374(12) 0.0334(11) -0.0022(10) 0.0030(8) -0.0009(9)
C5 0.0283(11) 0.0319(10) 0.0313(12) 0.0001(9) 0.0069(9) 0.0014(9)
C6 0.0287(13) 0.0417(16) 0.0307(13) -0.0010(8) 0.0014(10) -0.0001(8)
C7 0.0249(12) 0.0410(15) 0.0349(14) -0.0005(9) 0.0050(10) 0.0015(8)
C8 0.0292(13) 0.0504(15) 0.0311(13) -0.0017(10) 0.0018(10) 0.0042(10)
C9 0.0292(12) 0.0353(14) 0.0333(14) -0.0015(8) 0.0041(10) -0.0004(7)
C10 0.0334(11) 0.0408(12) 0.0304(10) 0.0016(9) 0.0032(8) 0.0039(9)
N1 0.0293(11) 0.0394(10) 0.0334(12) 0.0005(8) 0.0054(9) 0.0009(8)
N2 0.0345(11) 0.0473(12) 0.0327(9) 0.0039(9) 0.0045(8) 0.0052(9)
N3 0.0265(9) 0.0350(9) 0.0291(10) -0.0013(8) 0.0041(7) -0.0007(8)
O1 0.0387(10) 0.0735(14) 0.0332(9) 0.0016(10) 0.0090(7) 0.0151(11)
O2 0.0309(11) 0.0462(12) 0.0470(13) 0.0009(7) 0.0120(9) 0.0005(7)
O3 0.0300(8) 0.0378(9) 0.0334(8) -0.0007(7) 0.0046(7) -0.0014(7)
O4 0.0306(9) 0.0487(11) 0.0393(9) -0.0105(9) 0.0051(7) -0.0012(8)
Cd1 0.0284(2) 0.0352(2) 0.0284(2) 0.000 0.00538(11) 0.000

loop_
_atom_type_symbol
_atom_type_description
_atom_type_scat_dispersion_real
_atom_type_scat_dispersion_imag
_atom_type_scat_source
C C 0.0033 0.0016 'International Tables Vol C Tables 4.2.6.8 and 6.1.1.4'
H H 0.0000 0.0000 'International Tables Vol C Tables 4.2.6.8 and 6.1.1.4'
N N 0.0061 0.0033 'International Tables Vol C Tables 4.2.6.8 and 6.1.1.4'
O O 0.0106 0.0060 'International Tables Vol C Tables 4.2.6.8 and 6.1.1.4'
Cd Cd -0.8075 1.2024 'International Tables Vol C Tables 4.2.6.8 and 6.1.1.4'

loop_
_geom_angle_atom_site_label_1
_geom_angle_atom_site_label_2
_geom_angle_atom_site_label_3
_geom_angle
_geom_angle_site_symmetry_1
_geom_angle_site_symmetry_3
O1 C1 O2 124.7(3) . .
O1 C1 C2 118.6(3) . .
O2 C1 C2 116.7(3) . .
C3 C2 C7 118.7(3) . .
C3 C2 C1 121.1(3) . .
C7 C2 C1 120.2(3) . .
C4 C3 C2 120.9(2) . .
C4 C3 H3 119.6 . .
C2 C3 H3 119.6 . .
C5 C4 C3 119.3(2) . .
C5 C4 H4 120.3 . .
C3 C4 H4 120.3 . .
C4 C5 C6 120.6(2) . .
C4 C5 N3 121.4(2) . .
C6 C5 N3 118.0(2) . .
C7 C6 C5 119.3(3) . .
C7 C6 H6 120.4 . .
C5 C6 H6 120.4 . .
C6 C7 C2 121.1(3) . .
C6 C7 H7 119.4 . .
C2 C7 H7 119.4 . .
C9 C8 H8A 109.5 . .
C9 C8 H8B 109.5 . .
H8A C8 H8B 109.5 . .
C9 C8 H8C 109.5 . .
H8A C8 H8C 109.5 . .
H8B C8 H8C 109.5 . .
N1 C9 N3 109.1(2) . .
N1 C9 C8 123.7(3) . .
N3 C9 C8 127.1(3) . .
N2 C10 N3 111.0(2) . .
N2 C10 H10 124.5 . .
N3 C10 H10 124.5 . .
C9 N1 N2 108.3(2) . .
C9 N1 Cd1 137.8(2) . .
N2 N1 Cd1 113.94(16) . .
C10 N2 N1 106.5(2) . .
C9 N3 C10 105.1(2) . .
C9 N3 C5 130.9(2) . .
C10 N3 C5 123.9(2) . .
Cd1 O3 H3A 107(3) . .
Cd1 O3 H3B 104(2) . .
H3A O3 H3B 100(3) . .
Cd1 O4 H4A 104(3) . .
Cd1 O4 H4B 108(3) . .
H4A O4 H4B 105(3) . .
N1 Cd1 N1 170.05(12) 2_556 .
N1 Cd1 O3 96.16(7) 2_556 .
N1 Cd1 O3 91.14(8) . .
N1 Cd1 O3 91.14(8) 2_556 2_556
N1 Cd1 O3 96.16(7) . 2_556
O3 Cd1 O3 85.71(10) . 2_556
N1 Cd1 O4 84.39(8) 2_556 .
N1 Cd1 O4 88.20(8) . .
O3 Cd1 O4 178.90(6) . .
O3 Cd1 O4 95.23(8) 2_556 .
N1 Cd1 O4 88.20(8) 2_556 2_556
N1 Cd1 O4 84.39(8) . 2_556
O3 Cd1 O4 95.23(8) . 2_556
O3 Cd1 O4 178.90(6) 2_556 2_556
O4 Cd1 O4 83.83(11) . 2_556

loop_
_geom_bond_atom_site_label_1
_geom_bond_atom_site_label_2
_geom_bond_distance
_geom_bond_site_symmetry_2
C1 O1 1.260(4) .
C1 O2 1.285(4) .
C1 C2 1.514(4) .
C2 C3 1.401(4) .
C2 C7 1.406(4) .
C3 C4 1.399(3) .
C3 H3 0.9500 .
C4 C5 1.398(4) .
C4 H4 0.9500 .
C5 C6 1.404(4) .
C5 N3 1.441(3) .
C6 C7 1.389(4) .
C6 H6 0.9500 .
C7 H7 0.9500 .
C8 C9 1.498(4) .
C8 H8A 0.9800 .
C8 H8B 0.9800 .
C8 H8C 0.9800 .
C9 N1 1.326(4) .
C9 N3 1.377(3) .
C10 N2 1.310(3) .
C10 N3 1.380(3) .
C10 H10 0.9500 .
N1 N2 1.402(3) .
N1 Cd1 2.307(2) .
O3 Cd1 2.3188(19) .
O3 H3A 0.830(18) .
O3 H3B 0.829(18) .
O4 Cd1 2.367(2) .
O4 H4A 0.824(18) .
O4 H4B 0.822(18) .
Cd1 N1 2.307(2) 2_556
Cd1 O3 2.3188(19) 2_556
Cd1 O4 2.367(2) 2_556
